data_1574297
loop_
_publ_author_name
'Krischer, Felix'
'Mayer, Stephan'
'Hensle, Lennart'
'Knyszek, Daniel'
'Darmandeh, Heidar'
'Gessner, Viktoria H.'

_publ_section_title
;
 Base-stabilized acyclic amino(ylidyl)silylenes: electron-rich donors for
 the stabilization of silicon-element multiple bonds
;
_journal_issue 19
_journal_name_full 'Chemical Science'
_journal_page_first 8346
_journal_page_last 8356
_journal_paper_doi 10.1039/D5SC01812A
_journal_volume 16
_journal_year 2025
_chemical_formula_moiety 'C41 H63 N2 O2 P S Si'
_chemical_formula_sum 'C41 H63 N2 O2 P S Si'
_chemical_formula_weight 707.05
_space_group_crystal_system triclinic
_space_group_IT_number 2
_space_group_name_Hall '-P 1'
_space_group_name_H-M_alt 'P -1'
_atom_sites_solution_hydrogens mixed
_atom_sites_solution_primary dual
_audit_creation_date 2021-11-19
_audit_creation_method SHELXL-2019/3
_audit_update_record
;
2024-04-23 deposited with the CCDC.	2025-03-27 downloaded from the CCDC.
;
_cell_angle_alpha 103.2980(10)
_cell_angle_beta 98.3310(10)
_cell_angle_gamma 90.0900(10)
_cell_formula_units_Z 2
_cell_length_a 9.87940(10)
_cell_length_b 9.96850(10)
_cell_length_c 21.1954(3)
_cell_measurement_reflns_used 17923
_cell_measurement_temperature 100(2)
_cell_measurement_theta_max 76.3040
_cell_measurement_theta_min 4.2680
_cell_volume 2008.66(4)
_computing_cell_refinement 'CrysAlisPro 1.171.41.93a (Rigaku OD, 2020)'
_computing_data_collection 'CrysAlisPro 1.171.41.93a (Rigaku OD, 2020)'
_computing_data_reduction 'CrysAlisPro 1.171.41.93a (Rigaku OD, 2020)'
_computing_structure_refinement 'SHELXL-2019/2 (Sheldrick, 2019)'
_computing_structure_solution 'SHELXT 2018/2 (Sheldrick, 2018)'
_diffrn_ambient_environment N~2~
_diffrn_ambient_temperature 100(2)
_diffrn_detector 'Hybrid Pixel Array Detector'
_diffrn_detector_area_resol_mean 10.0000
_diffrn_detector_type HyPix
_diffrn_measured_fraction_theta_full 0.998
_diffrn_measured_fraction_theta_max 0.997
_diffrn_measurement_details
;
List of Runs (angles in degrees, time in seconds):

  # Type    Start    End  Width  t~exp~   \w     \q     \k     \f   Frames
#--------------------------------------------------------------------------
  1  \w     94.00 178.00   0.50    0.60    --  105.91  45.00   0.00  168
  2  \w    103.00 142.00   0.50    0.60    --  105.91  91.00 -89.00   78
  3  \w    113.00 139.00   0.50    0.60    --  105.91  30.00-150.00   52
  4  \w    148.00 178.00   0.50    0.60    --  105.91  30.00-150.00   60
  5  \w     71.00 111.00   0.50    0.60    --  105.91-125.00   0.00   80
  6  \w     52.00 112.00   0.50    0.60    --  105.91-125.00  60.00  120
  7  \w     40.00  75.00   0.50    0.60    --  105.91 -98.00  79.69   70
  8  \w     79.00 106.00   0.50    0.60    --  105.91 -98.00  79.69   54
  9  \w     33.00  87.00   0.50    0.60    --  105.91 -94.00  90.00  108
 10  \w     51.00 105.00   0.50    0.60    --  105.91 -94.00 120.00  108
 11  \w     39.00 105.00   0.50    0.60    --  105.91 -94.00 -30.00  132
 12  \w     15.00  70.00   0.50    0.15    --   47.28 -91.00 156.00  110
 13  \w     45.00  70.00   0.50    0.60    --  105.91 -91.00 156.00   50
 14  \w     39.00 100.00   0.50    0.60    --  105.91 -94.00-120.00  122
 15  \w     51.00 106.00   0.50    0.60    --  105.91 -94.00-150.00  110
 16  \w     64.00 103.00   0.50    0.60    --  105.91 -94.00-180.00   78
 17  \w    -15.00  22.00   0.50    0.15    --   47.28 -19.00 -90.00   74
 18  \w     46.00  74.00   0.50    0.60    --  105.91 -61.00-120.00   56
 19  \w     37.00  81.00   0.50    0.60    --  105.91 -77.00 -30.00   88
 20  \w     33.00  59.00   0.50    0.60    --  105.91 -77.00 150.00   52
 21  \w    -38.00  26.00   0.50    0.15    --  -47.28  38.00-150.00  128
 22  \w    -21.00  21.00   0.50    0.15    --  -47.28  19.00-180.00   84
 23  \w    -16.00  13.00   0.50    0.15    --  -47.28  19.00 -30.00   58
 24  \w    -74.00  23.00   0.50    0.15    --  -47.28  91.00 -89.00  194
 25  \w    -82.00 -21.00   0.50    0.60    --  -91.75 125.00 -60.00  122
 26  \w    -77.00 -51.00   0.50    0.60    --  -91.75  91.00 -89.00   52
 27  \w    -63.00 -19.00   0.50    0.60    --  -91.75  61.00-180.00   88
 28  \w    -48.00 -23.00   0.50    0.60    --  -91.75  45.00-180.00   50
 29  \w    -48.00 -23.00   0.50    0.60    --  -91.75  45.00 -90.00   50
 30  \w    -48.00 -23.00   0.50    0.60    --  -91.75  45.00-150.00   50
 31  \w    -48.00 -20.00   0.50    0.60    --  -91.75  45.00  30.00   56
 32  \w    -47.00 -20.00   0.50    0.60    --  -91.75  45.00  90.00   54
 33  \w    -49.00 -21.00   0.50    0.60    --  -91.75  61.00 120.00   56
 34  \w    -48.00 -20.00   0.50    0.60    --  -91.75  45.00 120.00   56
 35  \w    -66.00 -33.00   0.50    0.60    --  -91.75  61.00  60.00   66
 36  \w   -162.00-130.00   0.50    0.60    --  -91.75 -15.00 -90.00   64
 37  \w   -162.00-125.00   0.50    0.60    --  -91.75 -15.00-150.00   74
 38  \w   -110.00 -84.00   0.50    0.60    --  -91.75 -15.00-150.00   52
 39  \w   -119.00 -79.00   0.50    0.60    --  -91.75 -15.00 -90.00   80
 40  \w   -120.00 -92.00   0.50    0.15    --  -47.28 -19.00-120.00   56
 41  \w   -119.00 -73.00   0.50    0.15    --  -47.28-125.00 -60.00   92
 42  \w   -162.00 -87.00   0.50    0.60    --  -91.75 -91.00 156.00  150
;
_diffrn_measurement_device 'four-circle diffractometer'
_diffrn_measurement_device_type 'XtaLAB Synergy, Dualflex, HyPix'
_diffrn_measurement_method '\w scans'
_diffrn_orient_matrix_type 'CrysAlisPro convention (1999,Acta A55,543-557)'
_diffrn_orient_matrix_UB_11 -0.0463837000
_diffrn_orient_matrix_UB_12 -0.1236479000
_diffrn_orient_matrix_UB_13 -0.0578629000
_diffrn_orient_matrix_UB_21 -0.0781486000
_diffrn_orient_matrix_UB_22 0.0974388000
_diffrn_orient_matrix_UB_23 -0.0380784000
_diffrn_orient_matrix_UB_31 0.1288873000
_diffrn_orient_matrix_UB_32 0.0216288000
_diffrn_orient_matrix_UB_33 -0.0301175000
_diffrn_radiation_monochromator mirror
_diffrn_radiation_probe x-ray
_diffrn_radiation_type CuK\a
_diffrn_radiation_wavelength 1.54184
_diffrn_reflns_av_R_equivalents 0.0349
_diffrn_reflns_av_sigmaI/netI 0.0497
_diffrn_reflns_av_unetI/netI 0.0346
_diffrn_reflns_Laue_measured_fraction_full 0.998
_diffrn_reflns_Laue_measured_fraction_max 0.997
_diffrn_reflns_limit_h_max 11
_diffrn_reflns_limit_h_min -9
_diffrn_reflns_limit_k_max 11
_diffrn_reflns_limit_k_min -11
_diffrn_reflns_limit_l_max 22
_diffrn_reflns_limit_l_min -25
_diffrn_reflns_number 24161
_diffrn_reflns_point_group_measured_fraction_full 0.998
_diffrn_reflns_point_group_measured_fraction_max 0.997
_diffrn_reflns_theta_full 67.684
_diffrn_reflns_theta_max 67.996
_diffrn_reflns_theta_min 4.335
_diffrn_source 'micro-focus sealed X-ray tube'
_diffrn_source_type 'PhotonJet (Cu) X-ray Source'
_exptl_absorpt_coefficient_mu 1.643
_exptl_absorpt_correction_T_max 1.000
_exptl_absorpt_correction_T_min 0.447
_exptl_absorpt_correction_type gaussian
_exptl_absorpt_process_details
;
CrysAlisPro 1.171.41.93a (Rigaku Oxford Diffraction, 2020)
Numerical absorption correction based on gaussian integration over
a multifaceted crystal model
Empirical absorption correction using spherical harmonics,
implemented in SCALE3 ABSPACK scaling algorithm.
;
_exptl_crystal_colour yellow
_exptl_crystal_density_diffrn 1.169
_exptl_crystal_description block
_exptl_crystal_F_000 768
_exptl_crystal_size_max 0.220
_exptl_crystal_size_mid 0.130
_exptl_crystal_size_min 0.060
_refine_diff_density_max 0.496
_refine_diff_density_min -0.355
_refine_diff_density_rms 0.046
_refine_ls_extinction_method none
_refine_ls_goodness_of_fit_ref 1.055
_refine_ls_hydrogen_treatment mixed
_refine_ls_matrix_type full
_refine_ls_number_parameters 443
_refine_ls_number_reflns 7289
_refine_ls_number_restraints 0
_refine_ls_restrained_S_all 1.055
_refine_ls_R_factor_all 0.0403
_refine_ls_R_factor_gt 0.0358
_refine_ls_shift/su_max 0.001
_refine_ls_shift/su_mean 0.000
_refine_ls_structure_factor_coef Fsqd
_refine_ls_weighting_details 'w=1/[\s^2^(Fo^2^)+(0.0443P)^2^+0.9183P] where P=(Fo^2^+2Fc^2^)/3'
_refine_ls_weighting_scheme calc
_refine_ls_wR_factor_gt 0.0916
_refine_ls_wR_factor_ref 0.0938
_reflns_Friedel_coverage 0.000
_reflns_number_gt 6657
_reflns_number_total 7289
_reflns_threshold_expression 'I > 2\s(I)'
_cod_data_source_file d5sc01812a2.cif
_cod_data_source_block FK-362_auto_a
_cod_depositor_comments 'Adding full bibliography for 1574297--1574307.cif.'
_cod_database_code 1574297
_shelx_shelxl_version_number 2019/3
_shelx_space_group_comment
;
The symmetry employed for this shelxl refinement is uniquely defined
by the following loop, which should always be used as a source of
symmetry information in preference to the above space-group names.
They are only intended as comments.
;
_shelx_estimated_absorpt_t_min 0.714
_shelx_estimated_absorpt_t_max 0.908
_cell_oxdiff_length_a 9.87936(12)
_cell_oxdiff_length_b 9.96848(14)
_cell_oxdiff_length_c 21.1954(3)
_cell_oxdiff_angle_alpha 103.2977(11)
_cell_oxdiff_angle_beta 98.3311(10)
_cell_oxdiff_angle_gamma 90.0900(10)
_cell_oxdiff_volume 2008.64(4)
_cell_oxdiff_measurement_reflns_used 17923
_oxdiff_exptl_absorpt_empirical_full_min 0.788
_oxdiff_exptl_absorpt_empirical_full_max 1.299
_oxdiff_exptl_absorpt_empirical_details
;
Empirical correction (ABSPACK) includes:
- Absorption correction using spherical harmonics
- Frame scaling
;
_diffrn_oxdiff_digest_frames
;
01b76e03839e56eb4c264cfa7e5c74c8c503502c981
;
_reflns_odcompleteness_completeness 99.90
_reflns_odcompleteness_theta 66.97
_reflns_odcompleteness_iscentric 1
_chemical_oxdiff_formula 'C41 H63 N2 O2 Si1 P1 S1'

loop_
_space_group_symop_operation_xyz
'x, y, z'
'-x, -y, -z'

loop_
_atom_site_label
_atom_site_type_symbol
_atom_site_fract_x
_atom_site_fract_y
_atom_site_fract_z
_atom_site_U_iso_or_equiv
_atom_site_adp_type
_atom_site_occupancy
_atom_site_site_symmetry_order
_atom_site_calc_flag
_atom_site_refinement_flags_posn
_atom_site_refinement_flags_adp
_atom_site_refinement_flags_occupancy
_atom_site_disorder_assembly
_atom_site_disorder_group
S1 S 0.31498(3) 0.55339(4) 0.28710(2) 0.01786(10) Uani 1 1 d . . . . .
P1 P 0.30444(3) 0.65677(4) 0.17018(2) 0.01592(9) Uani 1 1 d . . . . .
Si1 Si 0.59010(4) 0.55588(4) 0.22429(2) 0.01825(10) Uani 1 1 d . . . . .
O1 O 0.17759(10) 0.60635(12) 0.27829(5) 0.0243(2) Uani 1 1 d . . . . .
N1 N 0.63354(12) 0.40748(13) 0.26301(6) 0.0198(3) Uani 1 1 d . . . . .
O2 O 0.32215(11) 0.40747(11) 0.28643(5) 0.0236(2) Uani 1 1 d . . . . .
N2 N 0.70082(12) 0.61638(13) 0.30717(6) 0.0194(3) Uani 1 1 d . . . . .
C1 C 0.40612(14) 0.59790(15) 0.23212(7) 0.0171(3) Uani 1 1 d . . . . .
C2 C 0.38619(14) 0.63759(15) 0.36880(7) 0.0195(3) Uani 1 1 d . . . . .
C3 C 0.33637(16) 0.76196(17) 0.39999(8) 0.0253(3) Uani 1 1 d . . . . .
H3 H 0.266262 0.805547 0.377200 0.030 Uiso 1 1 calc R U . . .
C4 C 0.38982(18) 0.82190(17) 0.46464(8) 0.0291(4) Uani 1 1 d . . . . .
H4 H 0.355416 0.906694 0.485847 0.035 Uiso 1 1 calc R U . . .
C5 C 0.49293(17) 0.76019(17) 0.49905(8) 0.0279(3) Uani 1 1 d . . . . .
C6 C 0.53917(16) 0.63437(17) 0.46745(8) 0.0266(3) Uani 1 1 d . . . . .
H6 H 0.608160 0.589893 0.490430 0.032 Uiso 1 1 calc R U . . .
C7 C 0.48644(15) 0.57283(16) 0.40311(7) 0.0225(3) Uani 1 1 d . . . . .
H7 H 0.518657 0.486475 0.382409 0.027 Uiso 1 1 calc R U . . .
C8 C 0.5546(2) 0.8265(2) 0.56882(9) 0.0400(4) Uani 1 1 d . . . . .
H8A H 0.642120 0.873161 0.568976 0.060 Uiso 1 1 calc R U . . .
H8B H 0.569876 0.755455 0.594006 0.060 Uiso 1 1 calc R U . . .
H8C H 0.491934 0.893961 0.588737 0.060 Uiso 1 1 calc R U . . .
C9 C 0.42101(15) 0.68185(15) 0.11225(7) 0.0187(3) Uani 1 1 d . . . . .
H9 H 0.4801(19) 0.605(2) 0.1126(9) 0.028 Uiso 1 1 d . U . . .
C10 C 0.51330(16) 0.81259(16) 0.13924(8) 0.0235(3) Uani 1 1 d . . . . .
H10A H 0.456575 0.894959 0.142173 0.028 Uiso 1 1 calc R U . . .
H10B H 0.559258 0.812428 0.183946 0.028 Uiso 1 1 calc R U . . .
C11 C 0.62119(17) 0.82026(17) 0.09513(9) 0.0307(4) Uani 1 1 d . . . . .
H11A H 0.678929 0.905535 0.113204 0.037 Uiso 1 1 calc R U . . .
H11B H 0.681016 0.740413 0.093927 0.037 Uiso 1 1 calc R U . . .
C12 C 0.5527(2) 0.81978(18) 0.02596(9) 0.0351(4) Uani 1 1 d . . . . .
H12A H 0.496514 0.902152 0.026803 0.042 Uiso 1 1 calc R U . . .
H12B H 0.623414 0.823540 -0.002309 0.042 Uiso 1 1 calc R U . . .
C13 C 0.46268(18) 0.69032(19) -0.00187(8) 0.0317(4) Uani 1 1 d . . . . .
H13A H 0.520855 0.608888 -0.006462 0.038 Uiso 1 1 calc R U . . .
H13B H 0.415961 0.693149 -0.046118 0.038 Uiso 1 1 calc R U . . .
C14 C 0.35494(16) 0.67435(18) 0.04138(8) 0.0269(3) Uani 1 1 d . . . . .
H14A H 0.304563 0.584602 0.023395 0.032 Uiso 1 1 calc R U . . .
H14B H 0.288311 0.748297 0.040815 0.032 Uiso 1 1 calc R U . . .
C15 C 0.16774(14) 0.53519(15) 0.11819(7) 0.0194(3) Uani 1 1 d . . . . .
H15 H 0.150475 0.562917 0.075368 0.023 Uiso 1 1 calc R U . . .
C16 C 0.22103(15) 0.38862(15) 0.10269(8) 0.0225(3) Uani 1 1 d . . . . .
H16A H 0.309160 0.390259 0.085770 0.027 Uiso 1 1 calc R U . . .
H16B H 0.237673 0.354717 0.143425 0.027 Uiso 1 1 calc R U . . .
C17 C 0.11841(17) 0.29014(17) 0.05176(8) 0.0282(3) Uani 1 1 d . . . . .
H17A H 0.111227 0.316869 0.009241 0.034 Uiso 1 1 calc R U . . .
H17B H 0.152002 0.195163 0.045496 0.034 Uiso 1 1 calc R U . . .
C18 C -0.02277(16) 0.29294(17) 0.07313(9) 0.0285(4) Uani 1 1 d . . . . .
H18A H -0.088259 0.234235 0.037727 0.034 Uiso 1 1 calc R U . . .
H18B H -0.018071 0.254571 0.112488 0.034 Uiso 1 1 calc R U . . .
C19 C -0.07384(15) 0.43944(17) 0.08861(8) 0.0256(3) Uani 1 1 d . . . . .
H19A H -0.163929 0.438661 0.103804 0.031 Uiso 1 1 calc R U . . .
H19B H -0.085857 0.475177 0.048340 0.031 Uiso 1 1 calc R U . . .
C20 C 0.02754(15) 0.53414(16) 0.14161(8) 0.0235(3) Uani 1 1 d . . . . .
H20A H 0.036788 0.501041 0.182580 0.028 Uiso 1 1 calc R U . . .
H20B H -0.006730 0.628884 0.150860 0.028 Uiso 1 1 calc R U . . .
C21 C 0.21252(14) 0.81521(15) 0.19757(7) 0.0193(3) Uani 1 1 d . . . . .
H21 H 0.137638 0.786914 0.219420 0.023 Uiso 1 1 calc R U . . .
C22 C 0.13978(15) 0.87405(16) 0.14102(8) 0.0229(3) Uani 1 1 d . . . . .
H22A H 0.208631 0.911255 0.119318 0.027 Uiso 1 1 calc R U . . .
H22B H 0.085051 0.799751 0.108064 0.027 Uiso 1 1 calc R U . . .
C23 C 0.04609(16) 0.98877(16) 0.16771(8) 0.0270(3) Uani 1 1 d . . . . .
H23A H 0.000838 1.027508 0.131363 0.032 Uiso 1 1 calc R U . . .
H23B H -0.025942 0.950121 0.187083 0.032 Uiso 1 1 calc R U . . .
C24 C 0.12787(16) 1.10278(17) 0.21959(9) 0.0295(4) Uani 1 1 d . . . . .
H24A H 0.065055 1.174148 0.237451 0.035 Uiso 1 1 calc R U . . .
H24B H 0.194382 1.146733 0.199162 0.035 Uiso 1 1 calc R U . . .
C25 C 0.20447(16) 1.04665(17) 0.27546(8) 0.0271(3) Uani 1 1 d . . . . .
H25A H 0.137553 1.012434 0.299163 0.032 Uiso 1 1 calc R U . . .
H25B H 0.261048 1.122033 0.306817 0.032 Uiso 1 1 calc R U . . .
C26 C 0.29673(15) 0.92915(15) 0.24978(7) 0.0216(3) Uani 1 1 d . . . . .
H26A H 0.339819 0.890429 0.286544 0.026 Uiso 1 1 calc R U . . .
H26B H 0.370429 0.965416 0.230547 0.026 Uiso 1 1 calc R U . . .
C27 C 0.72617(14) 0.48570(15) 0.30986(7) 0.0190(3) Uani 1 1 d . . . . .
C28 C 0.83824(15) 0.43403(15) 0.35225(7) 0.0208(3) Uani 1 1 d . . . . .
C29 C 0.81028(16) 0.38763(16) 0.40642(8) 0.0244(3) Uani 1 1 d . . . . .
H29 H 0.719970 0.391214 0.417028 0.029 Uiso 1 1 calc R U . . .
C30 C 0.91372(17) 0.33628(18) 0.44488(8) 0.0297(4) Uani 1 1 d . . . . .
H30 H 0.894360 0.305357 0.481914 0.036 Uiso 1 1 calc R U . . .
C31 C 1.04559(17) 0.33010(18) 0.42922(8) 0.0301(4) Uani 1 1 d . . . . .
H31 H 1.116091 0.293395 0.455111 0.036 Uiso 1 1 calc R U . . .
C32 C 1.07449(16) 0.37728(17) 0.37600(8) 0.0271(3) Uani 1 1 d . . . . .
H32 H 1.165072 0.374035 0.365738 0.033 Uiso 1 1 calc R U . . .
C33 C 0.97143(15) 0.42939(16) 0.33754(8) 0.0234(3) Uani 1 1 d . . . . .
H33 H 0.991722 0.461976 0.301097 0.028 Uiso 1 1 calc R U . . .
C34 C 0.63456(16) 0.25856(16) 0.23224(8) 0.0245(3) Uani 1 1 d . . . . .
C35 C 0.50998(16) 0.22845(16) 0.17914(8) 0.0261(3) Uani 1 1 d . . . . .
H35A H 0.516155 0.285807 0.147736 0.039 Uiso 1 1 calc R U . . .
H35B H 0.426747 0.249270 0.199153 0.039 Uiso 1 1 calc R U . . .
H35C H 0.506787 0.130857 0.156312 0.039 Uiso 1 1 calc R U . . .
C36 C 0.6213(3) 0.1705(2) 0.28050(11) 0.0543(6) Uani 1 1 d . . . . .
H36A H 0.608734 0.073339 0.257045 0.082 Uiso 1 1 calc R U . . .
H36B H 0.542057 0.198490 0.302772 0.082 Uiso 1 1 calc R U . . .
H36C H 0.704414 0.182501 0.312960 0.082 Uiso 1 1 calc R U . . .
C37 C 0.76280(19) 0.2266(2) 0.19933(13) 0.0545(6) Uani 1 1 d . . . . .
H37A H 0.755287 0.131467 0.173031 0.082 Uiso 1 1 calc R U . . .
H37B H 0.843814 0.237854 0.233027 0.082 Uiso 1 1 calc R U . . .
H37C H 0.771314 0.290077 0.170903 0.082 Uiso 1 1 calc R U . . .
C38 C 0.77461(15) 0.74846(15) 0.34102(8) 0.0220(3) Uani 1 1 d . . . . .
C39 C 0.66555(16) 0.85720(16) 0.34882(8) 0.0260(3) Uani 1 1 d . . . . .
H39A H 0.611291 0.854651 0.305992 0.039 Uiso 1 1 calc R U . . .
H39B H 0.709982 0.948763 0.366608 0.039 Uiso 1 1 calc R U . . .
H39C H 0.605463 0.837906 0.378862 0.039 Uiso 1 1 calc R U . . .
C40 C 0.85038(19) 0.74694(18) 0.40897(9) 0.0336(4) Uani 1 1 d . . . . .
H40A H 0.928564 0.686897 0.404506 0.050 Uiso 1 1 calc R U . . .
H40B H 0.788136 0.712147 0.434066 0.050 Uiso 1 1 calc R U . . .
H40C H 0.883052 0.840788 0.431928 0.050 Uiso 1 1 calc R U . . .
C41 C 0.87477(17) 0.78386(18) 0.29810(9) 0.0318(4) Uani 1 1 d . . . . .
H41A H 0.825155 0.784815 0.254687 0.048 Uiso 1 1 calc R U . . .
H41B H 0.945111 0.714501 0.293594 0.048 Uiso 1 1 calc R U . . .
H41C H 0.918244 0.874953 0.318516 0.048 Uiso 1 1 calc R U . . .

loop_
_atom_site_aniso_label
_atom_site_aniso_U_11
_atom_site_aniso_U_22
_atom_site_aniso_U_33
_atom_site_aniso_U_23
_atom_site_aniso_U_13
_atom_site_aniso_U_12
S1 0.01478(17) 0.02166(19) 0.01836(18) 0.00673(13) 0.00311(13) 0.00166(13)
P1 0.01366(17) 0.01720(18) 0.01745(18) 0.00553(14) 0.00168(13) 0.00285(13)
Si1 0.01534(19) 0.0212(2) 0.0199(2) 0.00786(15) 0.00324(15) 0.00416(15)
O1 0.0137(5) 0.0354(6) 0.0265(6) 0.0120(5) 0.0038(4) 0.0035(4)
N1 0.0173(6) 0.0203(6) 0.0226(6) 0.0070(5) 0.0029(5) 0.0036(5)
O2 0.0270(6) 0.0213(5) 0.0243(5) 0.0071(4) 0.0062(4) -0.0006(4)
N2 0.0161(6) 0.0205(6) 0.0224(6) 0.0077(5) 0.0012(5) 0.0013(5)
C1 0.0146(6) 0.0197(7) 0.0181(7) 0.0065(5) 0.0024(5) 0.0033(5)
C2 0.0177(7) 0.0242(7) 0.0188(7) 0.0073(6) 0.0062(6) 0.0008(6)
C3 0.0249(8) 0.0277(8) 0.0256(8) 0.0083(6) 0.0079(6) 0.0074(6)
C4 0.0351(9) 0.0274(8) 0.0254(8) 0.0026(7) 0.0118(7) 0.0056(7)
C5 0.0328(9) 0.0306(9) 0.0210(8) 0.0061(6) 0.0059(7) -0.0019(7)
C6 0.0270(8) 0.0321(9) 0.0223(8) 0.0109(7) 0.0014(6) 0.0023(7)
C7 0.0224(7) 0.0252(8) 0.0220(7) 0.0080(6) 0.0055(6) 0.0036(6)
C8 0.0538(12) 0.0402(10) 0.0232(9) 0.0032(8) 0.0036(8) -0.0011(9)
C9 0.0179(7) 0.0197(7) 0.0196(7) 0.0061(6) 0.0038(6) 0.0024(6)
C10 0.0239(8) 0.0205(8) 0.0267(8) 0.0051(6) 0.0066(6) 0.0001(6)
C11 0.0292(8) 0.0245(8) 0.0392(9) 0.0031(7) 0.0146(7) -0.0034(7)
C12 0.0442(10) 0.0302(9) 0.0394(10) 0.0150(8) 0.0235(8) 0.0056(8)
C13 0.0353(9) 0.0395(10) 0.0244(8) 0.0130(7) 0.0089(7) 0.0034(7)
C14 0.0262(8) 0.0356(9) 0.0210(8) 0.0114(7) 0.0030(6) 0.0047(7)
C15 0.0181(7) 0.0206(7) 0.0197(7) 0.0062(6) 0.0008(6) 0.0019(6)
C16 0.0183(7) 0.0213(8) 0.0267(8) 0.0046(6) 0.0015(6) 0.0017(6)
C17 0.0277(8) 0.0223(8) 0.0317(9) 0.0028(7) 0.0004(7) -0.0005(6)
C18 0.0231(8) 0.0256(8) 0.0352(9) 0.0087(7) -0.0036(7) -0.0046(6)
C19 0.0187(7) 0.0285(8) 0.0295(8) 0.0102(7) -0.0020(6) -0.0015(6)
C20 0.0171(7) 0.0266(8) 0.0266(8) 0.0070(6) 0.0015(6) 0.0014(6)
C21 0.0155(7) 0.0200(7) 0.0229(7) 0.0059(6) 0.0027(6) 0.0044(5)
C22 0.0202(7) 0.0217(8) 0.0265(8) 0.0071(6) 0.0001(6) 0.0047(6)
C23 0.0202(7) 0.0237(8) 0.0371(9) 0.0097(7) 0.0002(7) 0.0074(6)
C24 0.0230(8) 0.0211(8) 0.0421(10) 0.0040(7) 0.0027(7) 0.0073(6)
C25 0.0210(7) 0.0256(8) 0.0310(8) -0.0011(7) 0.0040(6) 0.0053(6)
C26 0.0178(7) 0.0211(7) 0.0246(8) 0.0033(6) 0.0017(6) 0.0043(6)
C27 0.0153(7) 0.0227(7) 0.0216(7) 0.0083(6) 0.0061(6) 0.0038(5)
C28 0.0187(7) 0.0203(7) 0.0239(8) 0.0071(6) 0.0015(6) 0.0027(6)
C29 0.0205(7) 0.0279(8) 0.0277(8) 0.0112(7) 0.0054(6) 0.0046(6)
C30 0.0309(9) 0.0365(9) 0.0255(8) 0.0157(7) 0.0031(7) 0.0050(7)
C31 0.0254(8) 0.0364(9) 0.0299(9) 0.0141(7) -0.0012(7) 0.0097(7)
C32 0.0189(7) 0.0323(9) 0.0311(9) 0.0096(7) 0.0030(6) 0.0049(6)
C33 0.0209(7) 0.0262(8) 0.0250(8) 0.0093(6) 0.0046(6) 0.0030(6)
C34 0.0215(7) 0.0187(7) 0.0321(8) 0.0052(6) 0.0011(6) 0.0041(6)
C35 0.0286(8) 0.0220(8) 0.0261(8) 0.0040(6) 0.0019(6) 0.0036(6)
C36 0.0847(16) 0.0285(10) 0.0433(12) 0.0181(9) -0.0275(11) -0.0197(10)
C37 0.0246(9) 0.0383(11) 0.0844(17) -0.0213(11) 0.0125(10) 0.0056(8)
C38 0.0193(7) 0.0207(7) 0.0257(8) 0.0066(6) 0.0002(6) -0.0001(6)
C39 0.0239(8) 0.0227(8) 0.0316(8) 0.0067(6) 0.0040(6) 0.0032(6)
C40 0.0367(9) 0.0271(9) 0.0322(9) 0.0073(7) -0.0110(7) -0.0026(7)
C41 0.0254(8) 0.0279(8) 0.0429(10) 0.0062(7) 0.0113(7) -0.0031(7)

loop_
_atom_type_symbol
_atom_type_description
_atom_type_scat_dispersion_real
_atom_type_scat_dispersion_imag
_atom_type_scat_source
C C 0.0181 0.0091 'International Tables Vol C Tables 4.2.6.8 and 6.1.1.4'
H H 0.0000 0.0000 'International Tables Vol C Tables 4.2.6.8 and 6.1.1.4'
N N 0.0311 0.0180 'International Tables Vol C Tables 4.2.6.8 and 6.1.1.4'
O O 0.0492 0.0322 'International Tables Vol C Tables 4.2.6.8 and 6.1.1.4'
Si Si 0.2541 0.3302 'International Tables Vol C Tables 4.2.6.8 and 6.1.1.4'
P P 0.2955 0.4335 'International Tables Vol C Tables 4.2.6.8 and 6.1.1.4'
S S 0.3331 0.5567 'International Tables Vol C Tables 4.2.6.8 and 6.1.1.4'

loop_
_exptl_crystal_face_index_h
_exptl_crystal_face_index_k
_exptl_crystal_face_index_l
_exptl_crystal_face_perp_dist
-6 0 3 0.0854
0 4 -12 0.0345
6 -1 0 0.1230
-6 0 8 0.0716
0 -6 1 0.0858
0 6 -1 0.0420
5 -2 -7 0.1138
0 2 12 0.0149
0 -4 12 0.0471
0 -1 -12 0.0384

loop_
_geom_angle_atom_site_label_1
_geom_angle_atom_site_label_2
_geom_angle_atom_site_label_3
_geom_angle
_geom_angle_site_symmetry_1
_geom_angle_site_symmetry_3
_geom_angle_publ_flag
O2 S1 O1 115.90(6) . . ?
O2 S1 C1 112.24(6) . . ?
O1 S1 C1 109.10(6) . . ?
O2 S1 C2 104.04(7) . . ?
O1 S1 C2 104.45(7) . . ?
C1 S1 C2 110.68(7) . . ?
C1 P1 C21 115.61(7) . . ?
C1 P1 C9 105.80(7) . . ?
C21 P1 C9 110.76(7) . . ?
C1 P1 C15 116.66(7) . . ?
C21 P1 C15 103.42(7) . . ?
C9 P1 C15 104.05(7) . . ?
N1 Si1 C1 107.87(6) . . ?
N1 Si1 N2 69.12(6) . . ?
C1 Si1 N2 109.55(6) . . ?
N1 Si1 C27 35.11(5) . . ?
C1 Si1 C27 119.01(6) . . ?
N2 Si1 C27 34.95(5) . . ?
C27 N1 C34 129.05(12) . . ?
C27 N1 Si1 91.73(9) . . ?
C34 N1 Si1 129.58(10) . . ?
C27 N2 C38 131.95(12) . . ?
C27 N2 Si1 90.81(9) . . ?
C38 N2 Si1 133.08(10) . . ?
S1 C1 P1 113.32(8) . . ?
S1 C1 Si1 125.67(8) . . ?
P1 C1 Si1 119.79(8) . . ?
C3 C2 C7 119.79(14) . . ?
C3 C2 S1 120.90(12) . . ?
C7 C2 S1 119.16(11) . . ?
C4 C3 C2 119.53(15) . . ?
C4 C3 H3 120.2 . . ?
C2 C3 H3 120.2 . . ?
C3 C4 C5 121.31(15) . . ?
C3 C4 H4 119.3 . . ?
C5 C4 H4 119.3 . . ?
C6 C5 C4 118.25(15) . . ?
C6 C5 C8 120.00(16) . . ?
C4 C5 C8 121.76(16) . . ?
C7 C6 C5 121.16(15) . . ?
C7 C6 H6 119.4 . . ?
C5 C6 H6 119.4 . . ?
C6 C7 C2 119.92(14) . . ?
C6 C7 H7 120.0 . . ?
C2 C7 H7 120.0 . . ?
C5 C8 H8A 109.5 . . ?
C5 C8 H8B 109.5 . . ?
H8A C8 H8B 109.5 . . ?
C5 C8 H8C 109.5 . . ?
H8A C8 H8C 109.5 . . ?
H8B C8 H8C 109.5 . . ?
C14 C9 C10 110.83(13) . . ?
C14 C9 P1 116.58(10) . . ?
C10 C9 P1 112.10(10) . . ?
C14 C9 H9 108.6(11) . . ?
C10 C9 H9 106.2(11) . . ?
P1 C9 H9 101.6(11) . . ?
C11 C10 C9 110.95(12) . . ?
C11 C10 H10A 109.4 . . ?
C9 C10 H10A 109.4 . . ?
C11 C10 H10B 109.4 . . ?
C9 C10 H10B 109.4 . . ?
H10A C10 H10B 108.0 . . ?
C12 C11 C10 110.33(14) . . ?
C12 C11 H11A 109.6 . . ?
C10 C11 H11A 109.6 . . ?
C12 C11 H11B 109.6 . . ?
C10 C11 H11B 109.6 . . ?
H11A C11 H11B 108.1 . . ?
C13 C12 C11 109.99(14) . . ?
C13 C12 H12A 109.7 . . ?
C11 C12 H12A 109.7 . . ?
C13 C12 H12B 109.7 . . ?
C11 C12 H12B 109.7 . . ?
H12A C12 H12B 108.2 . . ?
C12 C13 C14 112.43(14) . . ?
C12 C13 H13A 109.1 . . ?
C14 C13 H13A 109.1 . . ?
C12 C13 H13B 109.1 . . ?
C14 C13 H13B 109.1 . . ?
H13A C13 H13B 107.8 . . ?
C13 C14 C9 111.33(13) . . ?
C13 C14 H14A 109.4 . . ?
C9 C14 H14A 109.4 . . ?
C13 C14 H14B 109.4 . . ?
C9 C14 H14B 109.4 . . ?
H14A C14 H14B 108.0 . . ?
C16 C15 C20 110.29(12) . . ?
C16 C15 P1 110.05(10) . . ?
C20 C15 P1 118.06(10) . . ?
C16 C15 H15 105.9 . . ?
C20 C15 H15 105.9 . . ?
P1 C15 H15 105.9 . . ?
C17 C16 C15 111.23(12) . . ?
C17 C16 H16A 109.4 . . ?
C15 C16 H16A 109.4 . . ?
C17 C16 H16B 109.4 . . ?
C15 C16 H16B 109.4 . . ?
H16A C16 H16B 108.0 . . ?
C18 C17 C16 111.40(13) . . ?
C18 C17 H17A 109.3 . . ?
C16 C17 H17A 109.3 . . ?
C18 C17 H17B 109.3 . . ?
C16 C17 H17B 109.3 . . ?
H17A C17 H17B 108.0 . . ?
C19 C18 C17 111.20(13) . . ?
C19 C18 H18A 109.4 . . ?
C17 C18 H18A 109.4 . . ?
C19 C18 H18B 109.4 . . ?
C17 C18 H18B 109.4 . . ?
H18A C18 H18B 108.0 . . ?
C18 C19 C20 110.75(13) . . ?
C18 C19 H19A 109.5 . . ?
C20 C19 H19A 109.5 . . ?
C18 C19 H19B 109.5 . . ?
C20 C19 H19B 109.5 . . ?
H19A C19 H19B 108.1 . . ?
C19 C20 C15 109.59(13) . . ?
C19 C20 H20A 109.8 . . ?
C15 C20 H20A 109.8 . . ?
C19 C20 H20B 109.8 . . ?
C15 C20 H20B 109.8 . . ?
H20A C20 H20B 108.2 . . ?
C26 C21 C22 110.64(12) . . ?
C26 C21 P1 115.16(10) . . ?
C22 C21 P1 113.82(10) . . ?
C26 C21 H21 105.4 . . ?
C22 C21 H21 105.4 . . ?
P1 C21 H21 105.4 . . ?
C23 C22 C21 109.76(13) . . ?
C23 C22 H22A 109.7 . . ?
C21 C22 H22A 109.7 . . ?
C23 C22 H22B 109.7 . . ?
C21 C22 H22B 109.7 . . ?
H22A C22 H22B 108.2 . . ?
C24 C23 C22 110.56(13) . . ?
C24 C23 H23A 109.5 . . ?
C22 C23 H23A 109.5 . . ?
C24 C23 H23B 109.5 . . ?
C22 C23 H23B 109.5 . . ?
H23A C23 H23B 108.1 . . ?
C23 C24 C25 111.42(13) . . ?
C23 C24 H24A 109.3 . . ?
C25 C24 H24A 109.3 . . ?
C23 C24 H24B 109.3 . . ?
C25 C24 H24B 109.3 . . ?
H24A C24 H24B 108.0 . . ?
C24 C25 C26 111.40(13) . . ?
C24 C25 H25A 109.3 . . ?
C26 C25 H25A 109.3 . . ?
C24 C25 H25B 109.3 . . ?
C26 C25 H25B 109.3 . . ?
H25A C25 H25B 108.0 . . ?
C25 C26 C21 110.23(12) . . ?
C25 C26 H26A 109.6 . . ?
C21 C26 H26A 109.6 . . ?
C25 C26 H26B 109.6 . . ?
C21 C26 H26B 109.6 . . ?
H26A C26 H26B 108.1 . . ?
N2 C27 N1 105.61(12) . . ?
N2 C27 C28 128.22(14) . . ?
N1 C27 C28 126.06(13) . . ?
N2 C27 Si1 54.24(7) . . ?
N1 C27 Si1 53.17(7) . . ?
C28 C27 Si1 165.36(10) . . ?
C33 C28 C29 119.30(14) . . ?
C33 C28 C27 120.43(13) . . ?
C29 C28 C27 120.26(13) . . ?
C30 C29 C28 120.30(14) . . ?
C30 C29 H29 119.9 . . ?
C28 C29 H29 119.9 . . ?
C29 C30 C31 119.96(15) . . ?
C29 C30 H30 120.0 . . ?
C31 C30 H30 120.0 . . ?
C32 C31 C30 120.10(15) . . ?
C32 C31 H31 119.9 . . ?
C30 C31 H31 119.9 . . ?
C31 C32 C33 120.15(15) . . ?
C31 C32 H32 119.9 . . ?
C33 C32 H32 119.9 . . ?
C32 C33 C28 120.18(14) . . ?
C32 C33 H33 119.9 . . ?
C28 C33 H33 119.9 . . ?
N1 C34 C36 112.02(14) . . ?
N1 C34 C35 106.02(12) . . ?
C36 C34 C35 108.34(14) . . ?
N1 C34 C37 110.09(13) . . ?
C36 C34 C37 111.93(18) . . ?
C35 C34 C37 108.18(15) . . ?
C34 C35 H35A 109.5 . . ?
C34 C35 H35B 109.5 . . ?
H35A C35 H35B 109.5 . . ?
C34 C35 H35C 109.5 . . ?
H35A C35 H35C 109.5 . . ?
H35B C35 H35C 109.5 . . ?
C34 C36 H36A 109.5 . . ?
C34 C36 H36B 109.5 . . ?
H36A C36 H36B 109.5 . . ?
C34 C36 H36C 109.5 . . ?
H36A C36 H36C 109.5 . . ?
H36B C36 H36C 109.5 . . ?
C34 C37 H37A 109.5 . . ?
C34 C37 H37B 109.5 . . ?
H37A C37 H37B 109.5 . . ?
C34 C37 H37C 109.5 . . ?
H37A C37 H37C 109.5 . . ?
H37B C37 H37C 109.5 . . ?
N2 C38 C40 113.29(13) . . ?
N2 C38 C39 106.09(12) . . ?
C40 C38 C39 108.43(13) . . ?
N2 C38 C41 109.12(12) . . ?
C40 C38 C41 110.11(14) . . ?
C39 C38 C41 109.69(13) . . ?
C38 C39 H39A 109.5 . . ?
C38 C39 H39B 109.5 . . ?
H39A C39 H39B 109.5 . . ?
C38 C39 H39C 109.5 . . ?
H39A C39 H39C 109.5 . . ?
H39B C39 H39C 109.5 . . ?
C38 C40 H40A 109.5 . . ?
C38 C40 H40B 109.5 . . ?
H40A C40 H40B 109.5 . . ?
C38 C40 H40C 109.5 . . ?
H40A C40 H40C 109.5 . . ?
H40B C40 H40C 109.5 . . ?
C38 C41 H41A 109.5 . . ?
C38 C41 H41B 109.5 . . ?
H41A C41 H41B 109.5 . . ?
C38 C41 H41C 109.5 . . ?
H41A C41 H41C 109.5 . . ?
H41B C41 H41C 109.5 . . ?

loop_
_geom_bond_atom_site_label_1
_geom_bond_atom_site_label_2
_geom_bond_distance
_geom_bond_site_symmetry_2
_geom_bond_publ_flag
S1 O2 1.4534(11) . ?
S1 O1 1.4594(10) . ?
S1 C1 1.7047(14) . ?
S1 C2 1.7817(15) . ?
P1 C1 1.7468(14) . ?
P1 C21 1.8417(14) . ?
P1 C9 1.8565(14) . ?
P1 C15 1.8591(15) . ?
Si1 N1 1.8721(13) . ?
Si1 C1 1.8880(14) . ?
Si1 N2 1.8974(13) . ?
Si1 C27 2.3379(15) . ?
N1 C27 1.345(2) . ?
N1 C34 1.4784(19) . ?
N2 C27 1.3394(19) . ?
N2 C38 1.4800(19) . ?
C2 C3 1.391(2) . ?
C2 C7 1.391(2) . ?
C3 C4 1.388(2) . ?
C3 H3 0.9500 . ?
C4 C5 1.393(2) . ?
C4 H4 0.9500 . ?
C5 C6 1.391(2) . ?
C5 C8 1.511(2) . ?
C6 C7 1.384(2) . ?
C6 H6 0.9500 . ?
C7 H7 0.9500 . ?
C8 H8A 0.9800 . ?
C8 H8B 0.9800 . ?
C8 H8C 0.9800 . ?
C9 C14 1.534(2) . ?
C9 C10 1.536(2) . ?
C9 H9 0.96(2) . ?
C10 C11 1.529(2) . ?
C10 H10A 0.9900 . ?
C10 H10B 0.9900 . ?
C11 C12 1.522(3) . ?
C11 H11A 0.9900 . ?
C11 H11B 0.9900 . ?
C12 C13 1.516(3) . ?
C12 H12A 0.9900 . ?
C12 H12B 0.9900 . ?
C13 C14 1.532(2) . ?
C13 H13A 0.9900 . ?
C13 H13B 0.9900 . ?
C14 H14A 0.9900 . ?
C14 H14B 0.9900 . ?
C15 C16 1.533(2) . ?
C15 C20 1.538(2) . ?
C15 H15 1.0000 . ?
C16 C17 1.533(2) . ?
C16 H16A 0.9900 . ?
C16 H16B 0.9900 . ?
C17 C18 1.526(2) . ?
C17 H17A 0.9900 . ?
C17 H17B 0.9900 . ?
C18 C19 1.525(2) . ?
C18 H18A 0.9900 . ?
C18 H18B 0.9900 . ?
C19 C20 1.530(2) . ?
C19 H19A 0.9900 . ?
C19 H19B 0.9900 . ?
C20 H20A 0.9900 . ?
C20 H20B 0.9900 . ?
C21 C26 1.536(2) . ?
C21 C22 1.540(2) . ?
C21 H21 1.0000 . ?
C22 C23 1.530(2) . ?
C22 H22A 0.9900 . ?
C22 H22B 0.9900 . ?
C23 C24 1.523(2) . ?
C23 H23A 0.9900 . ?
C23 H23B 0.9900 . ?
C24 C25 1.528(2) . ?
C24 H24A 0.9900 . ?
C24 H24B 0.9900 . ?
C25 C26 1.534(2) . ?
C25 H25A 0.9900 . ?
C25 H25B 0.9900 . ?
C26 H26A 0.9900 . ?
C26 H26B 0.9900 . ?
C27 C28 1.492(2) . ?
C28 C33 1.394(2) . ?
C28 C29 1.394(2) . ?
C29 C30 1.387(2) . ?
C29 H29 0.9500 . ?
C30 C31 1.388(2) . ?
C30 H30 0.9500 . ?
C31 C32 1.383(2) . ?
C31 H31 0.9500 . ?
C32 C33 1.388(2) . ?
C32 H32 0.9500 . ?
C33 H33 0.9500 . ?
C34 C36 1.512(2) . ?
C34 C35 1.521(2) . ?
C34 C37 1.532(2) . ?
C35 H35A 0.9800 . ?
C35 H35B 0.9800 . ?
C35 H35C 0.9800 . ?
C36 H36A 0.9800 . ?
C36 H36B 0.9800 . ?
C36 H36C 0.9800 . ?
C37 H37A 0.9800 . ?
C37 H37B 0.9800 . ?
C37 H37C 0.9800 . ?
C38 C40 1.527(2) . ?
C38 C39 1.528(2) . ?
C38 C41 1.529(2) . ?
C39 H39A 0.9800 . ?
C39 H39B 0.9800 . ?
C39 H39C 0.9800 . ?
C40 H40A 0.9800 . ?
C40 H40B 0.9800 . ?
C40 H40C 0.9800 . ?
C41 H41A 0.9800 . ?
C41 H41B 0.9800 . ?
C41 H41C 0.9800 . ?

loop_
_geom_torsion_atom_site_label_1
_geom_torsion_atom_site_label_2
_geom_torsion_atom_site_label_3
_geom_torsion_atom_site_label_4
_geom_torsion
_geom_torsion_site_symmetry_1
_geom_torsion_site_symmetry_2
_geom_torsion_site_symmetry_3
_geom_torsion_site_symmetry_4
_geom_torsion_publ_flag
C1 Si1 N1 C27 -115.30(9) . . . . ?
N2 Si1 N1 C27 -10.63(8) . . . . ?
C1 Si1 N1 C34 97.27(13) . . . . ?
N2 Si1 N1 C34 -158.05(13) . . . . ?
C27 Si1 N1 C34 -147.42(17) . . . . ?
N1 Si1 N2 C27 10.67(8) . . . . ?
C1 Si1 N2 C27 112.98(9) . . . . ?
N1 Si1 N2 C38 168.87(14) . . . . ?
C1 Si1 N2 C38 -88.82(14) . . . . ?
C27 Si1 N2 C38 158.20(18) . . . . ?
O2 S1 C1 P1 116.24(8) . . . . ?
O1 S1 C1 P1 -13.62(10) . . . . ?
C2 S1 C1 P1 -128.01(8) . . . . ?
O2 S1 C1 Si1 -50.99(11) . . . . ?
O1 S1 C1 Si1 179.15(9) . . . . ?
C2 S1 C1 Si1 64.76(11) . . . . ?
C21 P1 C1 S1 62.58(10) . . . . ?
C9 P1 C1 S1 -174.45(8) . . . . ?
C15 P1 C1 S1 -59.33(10) . . . . ?
C21 P1 C1 Si1 -129.36(8) . . . . ?
C9 P1 C1 Si1 -6.39(11) . . . . ?
C15 P1 C1 Si1 108.73(9) . . . . ?
N1 Si1 C1 S1 20.55(11) . . . . ?
N2 Si1 C1 S1 -53.02(11) . . . . ?
C27 Si1 C1 S1 -15.93(12) . . . . ?
N1 Si1 C1 P1 -145.93(8) . . . . ?
N2 Si1 C1 P1 140.50(8) . . . . ?
C27 Si1 C1 P1 177.59(7) . . . . ?
O2 S1 C2 C3 -145.05(12) . . . . ?
O1 S1 C2 C3 -23.09(14) . . . . ?
C1 S1 C2 C3 94.20(13) . . . . ?
O2 S1 C2 C7 30.50(13) . . . . ?
O1 S1 C2 C7 152.45(11) . . . . ?
C1 S1 C2 C7 -90.26(13) . . . . ?
C7 C2 C3 C4 1.6(2) . . . . ?
S1 C2 C3 C4 177.14(12) . . . . ?
C2 C3 C4 C5 0.2(2) . . . . ?
C3 C4 C5 C6 -1.6(2) . . . . ?
C3 C4 C5 C8 178.25(16) . . . . ?
C4 C5 C6 C7 1.2(2) . . . . ?
C8 C5 C6 C7 -178.62(15) . . . . ?
C5 C6 C7 C2 0.5(2) . . . . ?
C3 C2 C7 C6 -2.0(2) . . . . ?
S1 C2 C7 C6 -177.57(12) . . . . ?
C1 P1 C9 C14 155.37(12) . . . . ?
C21 P1 C9 C14 -78.64(13) . . . . ?
C15 P1 C9 C14 31.90(13) . . . . ?
C1 P1 C9 C10 -75.41(12) . . . . ?
C21 P1 C9 C10 50.58(12) . . . . ?
C15 P1 C9 C10 161.12(10) . . . . ?
C14 C9 C10 C11 -55.64(17) . . . . ?
P1 C9 C10 C11 172.20(11) . . . . ?
C9 C10 C11 C12 58.78(17) . . . . ?
C10 C11 C12 C13 -58.58(18) . . . . ?
C11 C12 C13 C14 56.56(19) . . . . ?
C12 C13 C14 C9 -53.92(19) . . . . ?
C10 C9 C14 C13 52.68(17) . . . . ?
P1 C9 C14 C13 -177.49(11) . . . . ?
C1 P1 C15 C16 -40.34(12) . . . . ?
C21 P1 C15 C16 -168.44(10) . . . . ?
C9 P1 C15 C16 75.75(11) . . . . ?
C1 P1 C15 C20 87.46(12) . . . . ?
C21 P1 C15 C20 -40.64(13) . . . . ?
C9 P1 C15 C20 -156.46(11) . . . . ?
C20 C15 C16 C17 56.49(16) . . . . ?
P1 C15 C16 C17 -171.53(11) . . . . ?
C15 C16 C17 C18 -54.38(18) . . . . ?
C16 C17 C18 C19 54.53(18) . . . . ?
C17 C18 C19 C20 -57.17(18) . . . . ?
C18 C19 C20 C15 59.00(17) . . . . ?
C16 C15 C20 C19 -58.55(16) . . . . ?
P1 C15 C20 C19 173.77(10) . . . . ?
C1 P1 C21 C26 43.02(13) . . . . ?
C9 P1 C21 C26 -77.29(12) . . . . ?
C15 P1 C21 C26 171.77(11) . . . . ?
C1 P1 C21 C22 172.30(10) . . . . ?
C9 P1 C21 C22 51.99(12) . . . . ?
C15 P1 C21 C22 -58.96(12) . . . . ?
C26 C21 C22 C23 -58.66(16) . . . . ?
P1 C21 C22 C23 169.82(10) . . . . ?
C21 C22 C23 C24 58.16(17) . . . . ?
C22 C23 C24 C25 -56.85(18) . . . . ?
C23 C24 C25 C26 55.46(18) . . . . ?
C24 C25 C26 C21 -55.24(17) . . . . ?
C22 C21 C26 C25 57.07(16) . . . . ?
P1 C21 C26 C25 -172.11(11) . . . . ?
C38 N2 C27 N1 -173.09(14) . . . . ?
Si1 N2 C27 N1 -14.48(11) . . . . ?
C38 N2 C27 C28 3.3(2) . . . . ?
Si1 N2 C27 C28 161.90(13) . . . . ?
C38 N2 C27 Si1 -158.62(17) . . . . ?
C34 N1 C27 N2 162.38(14) . . . . ?
Si1 N1 C27 N2 14.68(11) . . . . ?
C34 N1 C27 C28 -14.1(2) . . . . ?
Si1 N1 C27 C28 -161.80(13) . . . . ?
C34 N1 C27 Si1 147.70(16) . . . . ?
N2 C27 C28 C33 -76.2(2) . . . . ?
N1 C27 C28 C33 99.53(18) . . . . ?
Si1 C27 C28 C33 18.0(5) . . . . ?
N2 C27 C28 C29 104.94(18) . . . . ?
N1 C27 C28 C29 -79.4(2) . . . . ?
Si1 C27 C28 C29 -160.9(4) . . . . ?
C33 C28 C29 C30 -0.6(2) . . . . ?
C27 C28 C29 C30 178.34(15) . . . . ?
C28 C29 C30 C31 -0.4(3) . . . . ?
C29 C30 C31 C32 1.1(3) . . . . ?
C30 C31 C32 C33 -0.8(3) . . . . ?
C31 C32 C33 C28 -0.2(3) . . . . ?
C29 C28 C33 C32 0.9(2) . . . . ?
C27 C28 C33 C32 -178.03(15) . . . . ?
C27 N1 C34 C36 66.1(2) . . . . ?
Si1 N1 C34 C36 -157.76(14) . . . . ?
C27 N1 C34 C35 -175.91(14) . . . . ?
Si1 N1 C34 C35 -39.77(17) . . . . ?
C27 N1 C34 C37 -59.1(2) . . . . ?
Si1 N1 C34 C37 77.01(18) . . . . ?
C27 N2 C38 C40 -30.4(2) . . . . ?
Si1 N2 C38 C40 179.50(11) . . . . ?
C27 N2 C38 C39 -149.28(15) . . . . ?
Si1 N2 C38 C39 60.67(17) . . . . ?
C27 N2 C38 C41 92.61(18) . . . . ?
Si1 N2 C38 C41 -57.44(17) . . . . ?

loop_
_exptl_oxdiff_crystal_face_indexfrac_h
_exptl_oxdiff_crystal_face_indexfrac_k
_exptl_oxdiff_crystal_face_indexfrac_l
_exptl_oxdiff_crystal_face_x
_exptl_oxdiff_crystal_face_y
_exptl_oxdiff_crystal_face_z
-6.3806 0.1241 3.2325 0.0936 0.3876 -0.9171
0.1761 4.0628 -12.3413 0.2036 0.8520 0.4823
6.2765 -1.1632 -0.0426 -0.1448 -0.6022 0.7851
-5.7736 -0.0525 7.5858 -0.1646 0.1572 -0.9737
0.1412 -6.4011 1.1729 0.7171 -0.6794 -0.1556
-0.0562 6.4081 -1.2859 -0.7153 0.6778 0.1701
5.4340 -1.8414 -6.7385 0.3655 -0.3475 0.8635
-0.0587 1.8181 11.8337 -0.9068 -0.2689 -0.3246
-0.2087 -4.0550 12.3577 -0.2040 -0.8494 -0.4868
0.0589 -1.1544 -12.4796 0.8621 0.3581 0.3585
